data_7203156
loop_
_publ_author_name
'Bacchi, Alessia'
'Bosetti, Elsa'
'Carcelli, Mauro'
'Pelagatti, Paolo'
'Pelizzi, Giancarlo'
'Rogolino, Dominga'

_publ_section_title
;
 Triarylcarbinol derivatives barter intermolecular interactions to
 accommodate substituents and create polymorphs
;
_journal_issue 3
_journal_name_full CrystEngComm
_journal_page_first 233
_journal_paper_doi 10.1039/b513876k
_journal_volume 8
_journal_year 2006
_chemical_formula_sum 'C22 H25 N3 O'
_chemical_formula_weight 347.45
_chemical_name_systematic
;
?
;
_space_group_IT_number 15
_symmetry_cell_setting monoclinic
_symmetry_space_group_name_Hall '-C 2yc'
_symmetry_space_group_name_H-M 'C 1 2/c 1'
_atom_sites_solution_hydrogens geom
_atom_sites_solution_primary direct
_atom_sites_solution_secondary difmap
_audit_creation_method SHELXL-97
_cell_angle_alpha 90.00
_cell_angle_beta 102.076(2)
_cell_angle_gamma 90.00
_cell_formula_units_Z 8
_cell_length_a 16.979(2)
_cell_length_b 7.706(8)
_cell_length_c 31.237(3)
_cell_measurement_temperature 293(2)
_cell_volume 3997(4)
_computing_structure_refinement 'SHELXL-97 (Sheldrick, 1997)'
_diffrn_ambient_temperature 293(2)
_diffrn_measured_fraction_theta_full 0.999
_diffrn_measured_fraction_theta_max 0.999
_diffrn_measurement_device_type 'CAD4 diffractometer'
_diffrn_measurement_method '\w/2\q scan'
_diffrn_radiation_monochromator graphite
_diffrn_radiation_source 'fine-focus sealed tube'
_diffrn_radiation_type MoK\a
_diffrn_radiation_wavelength 0.71073
_diffrn_reflns_av_R_equivalents 0.0367
_diffrn_reflns_av_sigmaI/netI 0.0243
_diffrn_reflns_limit_h_max 16
_diffrn_reflns_limit_h_min -16
_diffrn_reflns_limit_k_max 7
_diffrn_reflns_limit_k_min -7
_diffrn_reflns_limit_l_max 31
_diffrn_reflns_limit_l_min -31
_diffrn_reflns_number 12329
_diffrn_reflns_theta_full 20.83
_diffrn_reflns_theta_max 20.83
_diffrn_reflns_theta_min 1.33
_diffrn_standards_interval_count 100
_diffrn_standards_number 1
_exptl_absorpt_coefficient_mu 0.072
_exptl_crystal_colour white
_exptl_crystal_density_diffrn 1.155
_exptl_crystal_density_method 'not measured'
_exptl_crystal_description prisms
_exptl_crystal_F_000 1488
_exptl_crystal_size_max .17
_exptl_crystal_size_mid .11
_exptl_crystal_size_min .07
_refine_diff_density_max 0.655
_refine_diff_density_min -0.135
_refine_diff_density_rms 0.050
_refine_ls_extinction_coef 0.0020(5)
_refine_ls_extinction_expression Fc^*^=kFc[1+0.001xFc^2^\l^3^/sin(2\q)]^-1/4^
_refine_ls_extinction_method SHELXL
_refine_ls_goodness_of_fit_ref 1.103
_refine_ls_hydrogen_treatment mixed
_refine_ls_matrix_type full
_refine_ls_number_parameters 244
_refine_ls_number_reflns 2102
_refine_ls_number_restraints 0
_refine_ls_restrained_S_all 1.103
_refine_ls_R_factor_all 0.0624
_refine_ls_R_factor_gt 0.0517
_refine_ls_shift/su_max 0.000
_refine_ls_shift/su_mean 0.000
_refine_ls_structure_factor_coef Fsqd
_refine_ls_weighting_details 'calc w=1/[\s^2^(Fo^2^)+(0.1009P)^2^+1.3280P] where P=(Fo^2^+2Fc^2^)/3'
_refine_ls_weighting_scheme calc
_refine_ls_wR_factor_gt 0.1514
_refine_ls_wR_factor_ref 0.1579
_reflns_number_gt 1699
_reflns_number_total 2102
_reflns_threshold_expression >2sigma(I)
_cod_data_source_file b513876k.txt
_cod_data_source_block beta-PG
_cod_original_sg_symbol_H-M C2/c
_cod_database_code 7203156

loop_
_symmetry_equiv_pos_as_xyz
'x, y, z'
'-x, y, -z+1/2'
'x+1/2, y+1/2, z'
'-x+1/2, y+1/2, -z+1/2'
'-x, -y, -z'
'x, -y, z-1/2'
'-x+1/2, -y+1/2, -z'
'x+1/2, -y+1/2, z-1/2'

loop_
_atom_site_label
_atom_site_type_symbol
_atom_site_fract_x
_atom_site_fract_y
_atom_site_fract_z
_atom_site_U_iso_or_equiv
_atom_site_adp_type
_atom_site_occupancy
_atom_site_symmetry_multiplicity
_atom_site_calc_flag
_atom_site_refinement_flags
_atom_site_disorder_assembly
_atom_site_disorder_group
N1 N 0.6964(2) 0.1270(4) 0.79938(9) 0.0779(10) Uani 1 1 d . . .
N2 N 0.74584(17) -0.0260(4) 0.50123(8) 0.0579(8) Uani 1 1 d . . .
N3 N 0.49004(18) 0.7705(3) 0.60015(9) 0.0577(8) Uani 1 1 d . . .
O1 O 0.47186(12) 0.1383(3) 0.60649(7) 0.0483(6) Uani 1 1 d . . .
C1 C 0.54855(17) 0.2247(4) 0.61731(9) 0.0402(8) Uani 1 1 d . . .
C2 C 0.58652(17) 0.2005(4) 0.66596(9) 0.0406(8) Uani 1 1 d . . .
C3 C 0.5712(2) 0.0572(4) 0.68894(11) 0.0583(10) Uani 1 1 d . . .
H3 H 0.5359 -0.0267 0.6746 0.070 Uiso 1 1 calc R . .
C4 C 0.6062(2) 0.0327(5) 0.73273(11) 0.0690(11) Uani 1 1 d . . .
H4 H 0.5936 -0.0662 0.7470 0.083 Uiso 1 1 calc R . .
C5 C 0.6597(2) 0.1527(5) 0.75569(10) 0.0550(9) Uani 1 1 d . . .
C6 C 0.6763(2) 0.2952(5) 0.73251(11) 0.0673(11) Uani 1 1 d . . .
H6 H 0.7129 0.3778 0.7464 0.081 Uiso 1 1 calc R . .
C7 C 0.60250(17) 0.1574(3) 0.58738(9) 0.0387(8) Uani 1 1 d . . .
C8 C 0.68105(18) 0.1051(4) 0.60202(10) 0.0456(8) Uani 1 1 d . . .
H8 H 0.7030 0.1100 0.6319 0.055 Uiso 1 1 calc R . .
C9 C 0.72859(19) 0.0456(4) 0.57426(10) 0.0497(9) Uani 1 1 d . . .
H9 H 0.7813 0.0114 0.5858 0.060 Uiso 1 1 calc R . .
C10 C 0.69877(18) 0.0359(4) 0.52899(9) 0.0437(8) Uani 1 1 d . . .
C11 C 0.61910(19) 0.0877(4) 0.51414(10) 0.0482(9) Uani 1 1 d . . .
H11 H 0.5966 0.0823 0.4844 0.058 Uiso 1 1 calc R . .
C12 C 0.57306(18) 0.1466(4) 0.54241(9) 0.0462(8) Uani 1 1 d . . .
H12 H 0.5202 0.1805 0.5311 0.055 Uiso 1 1 calc R . .
C13 C 0.52770(17) 0.4164(4) 0.60955(9) 0.0400(8) Uani 1 1 d . . .
C14 C 0.5689(2) 0.5274(4) 0.58790(10) 0.0538(9) Uani 1 1 d . . .
H14 H 0.6108 0.4855 0.5758 0.065 Uiso 1 1 calc R . .
C15 C 0.5486(2) 0.7012(4) 0.58396(11) 0.0609(10) Uani 1 1 d . . .
H15 H 0.5779 0.7731 0.5691 0.073 Uiso 1 1 calc R . .
C17 C 0.4497(2) 0.6623(5) 0.62057(11) 0.0609(10) Uani 1 1 d . . .
H17 H 0.4076 0.7072 0.6320 0.073 Uiso 1 1 calc R . .
C18 C 0.4660(2) 0.4887(4) 0.62597(11) 0.0560(9) Uani 1 1 d . . .
H18 H 0.4353 0.4197 0.6407 0.067 Uiso 1 1 calc R . .
C19 C 0.7415(3) 0.2653(6) 0.82319(13) 0.1078(16) Uani 1 1 d . . .
H19A H 0.7838 0.2996 0.8088 0.162 Uiso 1 1 calc R . .
H19B H 0.7646 0.2270 0.8524 0.162 Uiso 1 1 calc R . .
H19C H 0.7066 0.3622 0.8244 0.162 Uiso 1 1 calc R . .
C20 C 0.6664(3) -0.0053(7) 0.82425(13) 0.1045(16) Uani 1 1 d . . .
H20A H 0.6133 0.0256 0.8278 0.157 Uiso 1 1 calc R . .
H20B H 0.7015 -0.0157 0.8525 0.157 Uiso 1 1 calc R . .
H20C H 0.6642 -0.1141 0.8091 0.157 Uiso 1 1 calc R . .
C21 C 0.7176(2) -0.0128(5) 0.45403(11) 0.0717(11) Uani 1 1 d . . .
H21A H 0.6629 -0.0525 0.4462 0.108 Uiso 1 1 calc R . .
H21B H 0.7509 -0.0831 0.4396 0.108 Uiso 1 1 calc R . .
H21C H 0.7204 0.1059 0.4452 0.108 Uiso 1 1 calc R . .
C22 C 0.8309(2) -0.0537(5) 0.51631(12) 0.0667(10) Uani 1 1 d . . .
H22A H 0.8576 0.0563 0.5219 0.100 Uiso 1 1 calc R . .
H22B H 0.8517 -0.1149 0.4943 0.100 Uiso 1 1 calc R . .
H22C H 0.8401 -0.1208 0.5428 0.100 Uiso 1 1 calc R . .
C23 C 0.6397(2) 0.3178(4) 0.68910(11) 0.0631(10) Uani 1 1 d . . .
H23 H 0.6516 0.4173 0.6748 0.076 Uiso 1 1 calc R . .
H1O H 0.481(2) 0.036(5) 0.6034(11) 0.064(12) Uiso 1 1 d . . .

loop_
_atom_site_aniso_label
_atom_site_aniso_U_11
_atom_site_aniso_U_22
_atom_site_aniso_U_33
_atom_site_aniso_U_23
_atom_site_aniso_U_13
_atom_site_aniso_U_12
N1 0.092(2) 0.094(2) 0.0428(19) 0.0028(17) 0.0022(17) -0.0101(19)
N2 0.0572(19) 0.073(2) 0.0449(17) -0.0048(14) 0.0131(14) 0.0040(15)
N3 0.0643(19) 0.0375(17) 0.0672(19) -0.0048(14) 0.0044(16) 0.0013(15)
O1 0.0465(14) 0.0363(14) 0.0598(14) -0.0029(11) 0.0061(10) -0.0029(11)
C1 0.0390(18) 0.0327(17) 0.0477(19) -0.0003(14) 0.0063(14) -0.0035(14)
C2 0.0419(18) 0.0357(18) 0.0447(19) -0.0021(15) 0.0107(14) -0.0026(14)
C3 0.066(2) 0.055(2) 0.050(2) 0.0027(17) 0.0028(17) -0.0165(17)
C4 0.081(3) 0.071(3) 0.053(2) 0.0150(19) 0.011(2) -0.016(2)
C5 0.057(2) 0.065(2) 0.042(2) -0.0034(18) 0.0092(17) -0.0010(18)
C6 0.079(3) 0.059(2) 0.056(2) -0.0032(18) -0.005(2) -0.0168(19)
C7 0.0419(19) 0.0296(17) 0.0426(19) 0.0015(13) 0.0046(15) 0.0005(14)
C8 0.051(2) 0.0465(19) 0.0368(17) -0.0004(14) 0.0049(16) 0.0001(16)
C9 0.045(2) 0.055(2) 0.047(2) 0.0023(15) 0.0042(16) 0.0039(16)
C10 0.049(2) 0.0388(18) 0.043(2) 0.0001(14) 0.0090(16) -0.0033(15)
C11 0.057(2) 0.050(2) 0.0351(18) 0.0021(14) 0.0030(16) 0.0018(16)
C12 0.0458(19) 0.0449(19) 0.044(2) 0.0015(15) 0.0002(16) 0.0064(15)
C13 0.0423(19) 0.0351(18) 0.0401(17) -0.0024(14) 0.0027(14) -0.0021(15)
C14 0.065(2) 0.038(2) 0.064(2) 0.0019(16) 0.0248(18) 0.0039(16)
C15 0.077(3) 0.040(2) 0.070(2) 0.0057(17) 0.024(2) -0.0026(19)
C17 0.057(2) 0.046(2) 0.081(3) -0.0095(19) 0.0198(19) 0.0047(18)
C18 0.059(2) 0.041(2) 0.072(2) -0.0035(16) 0.0240(18) -0.0007(16)
C19 0.137(4) 0.106(4) 0.061(3) -0.011(2) -0.024(3) -0.006(3)
C20 0.096(3) 0.160(5) 0.056(2) 0.032(3) 0.013(2) -0.013(3)
C21 0.083(3) 0.083(3) 0.052(2) -0.0075(19) 0.0210(19) -0.005(2)
C22 0.062(3) 0.074(3) 0.068(2) -0.0027(19) 0.0233(19) 0.0027(19)
C23 0.078(2) 0.050(2) 0.054(2) 0.0076(17) -0.0019(19) -0.0165(19)

loop_
_atom_type_symbol
_atom_type_description
_atom_type_scat_dispersion_real
_atom_type_scat_dispersion_imag
_atom_type_scat_source
C C 0.0033 0.0016 'International Tables Vol C Tables 4.2.6.8 and 6.1.1.4'
H H 0.0000 0.0000 'International Tables Vol C Tables 4.2.6.8 and 6.1.1.4'
N N 0.0061 0.0033 'International Tables Vol C Tables 4.2.6.8 and 6.1.1.4'
O O 0.0106 0.0060 'International Tables Vol C Tables 4.2.6.8 and 6.1.1.4'

loop_
_geom_angle_atom_site_label_1
_geom_angle_atom_site_label_2
_geom_angle_atom_site_label_3
_geom_angle
_geom_angle_site_symmetry_1
_geom_angle_site_symmetry_3
_geom_angle_publ_flag
C5 N1 C19 119.1(3) . . ?
C5 N1 C20 119.6(3) . . ?
C19 N1 C20 117.4(3) . . ?
C10 N2 C22 121.2(3) . . ?
C10 N2 C21 120.0(3) . . ?
C22 N2 C21 116.0(3) . . ?
C15 N3 C17 115.9(3) . . ?
O1 C1 C13 104.0(2) . . ?
O1 C1 C7 109.1(2) . . ?
C13 C1 C7 112.3(2) . . ?
O1 C1 C2 110.4(2) . . ?
C13 C1 C2 108.1(2) . . ?
C7 C1 C2 112.5(2) . . ?
C23 C2 C3 115.5(3) . . ?
C23 C2 C1 122.4(3) . . ?
C3 C2 C1 122.0(3) . . ?
C2 C3 C4 122.5(3) . . ?
C5 C4 C3 121.3(3) . . ?
C6 C5 C4 116.4(3) . . ?
C6 C5 N1 122.0(3) . . ?
C4 C5 N1 121.6(3) . . ?
C5 C6 C23 121.1(3) . . ?
C8 C7 C12 115.9(3) . . ?
C8 C7 C1 124.0(2) . . ?
C12 C7 C1 120.2(2) . . ?
C7 C8 C9 122.8(3) . . ?
C8 C9 C10 121.1(3) . . ?
N2 C10 C11 122.6(3) . . ?
N2 C10 C9 121.2(3) . . ?
C11 C10 C9 116.2(3) . . ?
C12 C11 C10 121.6(3) . . ?
C11 C12 C7 122.4(3) . . ?
C14 C13 C18 116.0(3) . . ?
C14 C13 C1 123.9(3) . . ?
C18 C13 C1 120.1(3) . . ?
C13 C14 C15 120.4(3) . . ?
N3 C15 C14 123.5(3) . . ?
N3 C17 C18 124.3(3) . . ?
C17 C18 C13 119.9(3) . . ?
C2 C23 C6 123.2(3) . . ?

loop_
_geom_bond_atom_site_label_1
_geom_bond_atom_site_label_2
_geom_bond_distance
_geom_bond_site_symmetry_2
_geom_bond_publ_flag
N1 C5 1.391(4) . ?
N1 C19 1.427(5) . ?
N1 C20 1.439(5) . ?
N2 C10 1.382(4) . ?
N2 C22 1.438(4) . ?
N2 C21 1.455(4) . ?
N3 C15 1.320(4) . ?
N3 C17 1.324(4) . ?
O1 C1 1.438(3) . ?
C1 C13 1.526(4) . ?
C1 C7 1.530(4) . ?
C1 C2 1.533(4) . ?
C2 C23 1.371(4) . ?
C2 C3 1.372(4) . ?
C3 C4 1.386(5) . ?
C4 C5 1.386(5) . ?
C5 C6 1.377(5) . ?
C6 C23 1.379(4) . ?
C7 C8 1.377(4) . ?
C7 C12 1.391(4) . ?
C8 C9 1.381(4) . ?
C9 C10 1.400(4) . ?
C10 C11 1.394(4) . ?
C11 C12 1.373(4) . ?
C13 C14 1.370(4) . ?
C13 C18 1.378(4) . ?
C14 C15 1.382(5) . ?
C17 C18 1.369(5) . ?

loop_
_geom_hbond_atom_site_label_D
_geom_hbond_atom_site_label_H
_geom_hbond_atom_site_label_A
_geom_hbond_distance_DH
_geom_hbond_distance_HA
_geom_hbond_distance_DA
_geom_hbond_angle_DHA
_geom_hbond_site_symmetry_A
O1 H1O N3 0.81(4) 2.06(4) 2.862(5) 172(3) 1_545
C21 H21A O1 0.96 2.61 3.509(4) 156.4 5_656

loop_
_cod_related_entry_id
_cod_related_entry_database
_cod_related_entry_code
1 ChemSpider 9317675
